data_4327072
loop_
_publ_author_name
'Cameron Jones'
'Simon J. Bonyhady'
'Nicole Holzmann'
'Gernot Frenking'
'Andreas Stasch'

_publ_section_title
;
 Preparation, Characterization, and Theoretical Analysis of Group 14
 Element(I) Dimers: A Case Study of Magnesium(I) Compounds as Reducing
 Agents in Inorganic Synthesis
;
_journal_name_full 'Inorganic Chemistry'
_journal_page_first 12315
_journal_page_last 12325
_journal_paper_doi 10.1021/ic200682p
_journal_volume 50
_journal_year 2011
_chemical_formula_sum 'C76 H108 N4 Si2'
_chemical_formula_weight 1133.84
_chemical_name_systematic
; 
 ? 
;
_space_group_IT_number 2
_symmetry_cell_setting triclinic
_symmetry_space_group_name_Hall '-P 1'
_symmetry_space_group_name_H-M 'P -1'
_atom_sites_solution_hydrogens geom
_atom_sites_solution_primary direct
_atom_sites_solution_secondary difmap
_audit_creation_method SHELXL-97
_cell_angle_alpha 86.468(2)
_cell_angle_beta 70.557(2)
_cell_angle_gamma 65.810(2)
_cell_formula_units_Z 1
_cell_length_a 11.9565(7)
_cell_length_b 12.0716(7)
_cell_length_c 14.1529(8)
_cell_measurement_temperature 123(2)
_cell_volume 1750.46(18)
_computing_structure_refinement 'SHELXL-97 (Sheldrick, 1997)'
_computing_structure_solution 'SHELXS-97 (Sheldrick, 1990)'
_diffrn_ambient_temperature 123(2)
_diffrn_measured_fraction_theta_full 0.979
_diffrn_measured_fraction_theta_max 0.979
_diffrn_measurement_device_type 'Nonius Kappa CCD'
_diffrn_radiation_monochromator graphite
_diffrn_radiation_source 'fine-focus sealed tube'
_diffrn_radiation_type MoK\a
_diffrn_radiation_wavelength 0.71073
_diffrn_reflns_av_R_equivalents 0.0753
_diffrn_reflns_av_sigmaI/netI 0.1104
_diffrn_reflns_limit_h_max 14
_diffrn_reflns_limit_h_min -15
_diffrn_reflns_limit_k_max 14
_diffrn_reflns_limit_k_min -15
_diffrn_reflns_limit_l_max 15
_diffrn_reflns_limit_l_min -18
_diffrn_reflns_number 22474
_diffrn_reflns_theta_full 27.50
_diffrn_reflns_theta_max 27.50
_diffrn_reflns_theta_min 3.41
_exptl_absorpt_coefficient_mu 0.094
_exptl_absorpt_correction_T_max 0.986
_exptl_absorpt_correction_T_min 0.970
_exptl_absorpt_correction_type multi-scan
_exptl_absorpt_process_details 'Sortav (Blessing, 1995)'
_exptl_crystal_colour 'deep blue'
_exptl_crystal_density_diffrn 1.076
_exptl_crystal_description block
_exptl_crystal_F_000 620
_exptl_crystal_size_max 0.25
_exptl_crystal_size_mid 0.20
_exptl_crystal_size_min 0.12
_refine_diff_density_max 0.292
_refine_diff_density_min -0.241
_refine_diff_density_rms 0.054
_refine_ls_extinction_method none
_refine_ls_goodness_of_fit_ref 1.004
_refine_ls_hydrogen_treatment constr
_refine_ls_matrix_type full
_refine_ls_number_parameters 413
_refine_ls_number_reflns 7885
_refine_ls_number_restraints 51
_refine_ls_restrained_S_all 1.333
_refine_ls_R_factor_all 0.1167
_refine_ls_R_factor_gt 0.0570
_refine_ls_shift/su_max 0.000
_refine_ls_shift/su_mean 0.000
_refine_ls_structure_factor_coef Fsqd
_refine_ls_weighting_details 'calc w=1/[\s^2^(Fo^2^)+(0.0501P)^2^+0.0000P] where P=(Fo^2^+2Fc^2^)/3'
_refine_ls_weighting_scheme calc
_refine_ls_wR_factor_gt 0.1133
_refine_ls_wR_factor_ref 0.1350
_reflns_number_gt 4559
_reflns_number_total 7885
_reflns_threshold_expression >2sigma(I)
_cod_data_source_file ic200682p_si_001_06.cif
_cod_data_source_block compound13
_cod_original_cell_volume 1750.46(17)
_cod_database_code 4327072

loop_
_symmetry_equiv_pos_as_xyz
'x, y, z'
'-x, -y, -z'

loop_
_atom_site_label
_atom_site_type_symbol
_atom_site_fract_x
_atom_site_fract_y
_atom_site_fract_z
_atom_site_U_iso_or_equiv
_atom_site_adp_type
_atom_site_occupancy
_atom_site_symmetry_multiplicity
_atom_site_calc_flag
_atom_site_refinement_flags
_atom_site_disorder_assembly
_atom_site_disorder_group
Si1 Si 0.02209(8) -0.00141(7) 0.08009(6) 0.0184(2) Uani 1 1 d . . .
N1 N -0.0768(2) -0.0837(2) 0.15490(15) 0.0164(5) Uani 1 1 d . . .
C1 C 0.0279(3) -0.1906(2) 0.13992(19) 0.0163(6) Uani 1 1 d . . .
N2 N 0.1271(2) -0.16857(19) 0.07320(15) 0.0169(5) Uani 1 1 d . . .
C2 C 0.0374(3) -0.3045(2) 0.18640(19) 0.0169(6) Uani 1 1 d . . .
C3 C -0.0557(3) -0.3091(3) 0.2756(2) 0.0212(6) Uani 1 1 d . . .
H3 H -0.1300 -0.2363 0.3068 0.025 Uiso 1 1 calc R . .
C4 C -0.0423(3) -0.4173(3) 0.3197(2) 0.0245(7) Uani 1 1 d . . .
H4 H -0.1075 -0.4166 0.3808 0.029 Uiso 1 1 calc R . .
C5 C 0.0632(3) -0.5265(3) 0.2774(2) 0.0225(7) Uani 1 1 d . A .
C6 C 0.1547(3) -0.5221(3) 0.1864(2) 0.0256(7) Uani 1 1 d . . .
H6 H 0.2273 -0.5955 0.1541 0.031 Uiso 1 1 calc R . .
C7 C 0.1428(3) -0.4149(3) 0.1421(2) 0.0222(7) Uani 1 1 d . . .
H7 H 0.2073 -0.4160 0.0804 0.027 Uiso 1 1 calc R . .
C8 C 0.0818(3) -0.6471(3) 0.3239(2) 0.0351(8) Uani 1 1 d D . .
C9 C 0.0627(15) -0.7280(12) 0.2482(9) 0.037(3) Uani 0.53(3) 1 d PDU A 1
H9A H 0.1249 -0.7357 0.1805 0.055 Uiso 0.53(3) 1 calc PR A 1
H9B H -0.0263 -0.6880 0.2464 0.055 Uiso 0.53(3) 1 calc PR A 1
H9C H 0.0778 -0.8092 0.2719 0.055 Uiso 0.53(3) 1 calc PR A 1
C10A C 0.2017(12) -0.6773(16) 0.3640(14) 0.052(4) Uani 0.47(3) 1 d PDU A 2
H10A H 0.2152 -0.7512 0.3999 0.079 Uiso 0.47(3) 1 calc PR A 2
H10B H 0.1820 -0.6089 0.4098 0.079 Uiso 0.47(3) 1 calc PR A 2
H10C H 0.2809 -0.6902 0.3068 0.079 Uiso 0.47(3) 1 calc PR A 2
C11 C -0.018(2) -0.639(3) 0.4252(15) 0.038(5) Uani 0.53(3) 1 d PDU A 1
H11A H -0.1050 -0.6033 0.4198 0.058 Uiso 0.53(3) 1 calc PR A 1
H11B H -0.0134 -0.5873 0.4735 0.058 Uiso 0.53(3) 1 calc PR A 1
H11C H 0.0003 -0.7207 0.4483 0.058 Uiso 0.53(3) 1 calc PR A 1
C12 C -0.2085(3) -0.0508(2) 0.21927(19) 0.0184(6) Uani 1 1 d . . .
C13 C -0.2481(3) 0.0011(2) 0.3176(2) 0.0214(7) Uani 1 1 d . . .
C14 C -0.3778(3) 0.0371(3) 0.3775(2) 0.0280(7) Uani 1 1 d . . .
H14 H -0.4061 0.0715 0.4444 0.034 Uiso 1 1 calc R . .
C15 C -0.4660(3) 0.0237(3) 0.3418(2) 0.0338(8) Uani 1 1 d . . .
H15 H -0.5544 0.0496 0.3838 0.041 Uiso 1 1 calc R . .
C16 C -0.4259(3) -0.0271(3) 0.2452(2) 0.0317(8) Uani 1 1 d . . .
H16 H -0.4875 -0.0359 0.2213 0.038 Uiso 1 1 calc R . .
C17 C -0.2967(3) -0.0660(3) 0.1819(2) 0.0237(7) Uani 1 1 d . . .
C18 C -0.1535(3) 0.0153(3) 0.3609(2) 0.0287(7) Uani 1 1 d . . .
H18 H -0.0645 -0.0225 0.3092 0.034 Uiso 1 1 calc R . .
C19 C -0.1826(4) 0.1469(3) 0.3833(3) 0.0500(10) Uani 1 1 d . . .
H19A H -0.1718 0.1868 0.3205 0.075 Uiso 1 1 calc R . .
H19B H -0.1224 0.1506 0.4148 0.075 Uiso 1 1 calc R . .
H19C H -0.2724 0.1886 0.4292 0.075 Uiso 1 1 calc R . .
C20 C -0.1493(4) -0.0515(3) 0.4550(3) 0.0539(11) Uani 1 1 d . . .
H20A H -0.2337 -0.0129 0.5087 0.081 Uiso 1 1 calc R . .
H20B H -0.0809 -0.0478 0.4765 0.081 Uiso 1 1 calc R . .
H20C H -0.1307 -0.1368 0.4405 0.081 Uiso 1 1 calc R . .
C21 C -0.2536(3) -0.1261(3) 0.0773(2) 0.0291(7) Uani 1 1 d . . .
H21 H -0.1679 -0.1240 0.0380 0.035 Uiso 1 1 calc R . .
C22 C -0.3482(4) -0.0585(3) 0.0217(3) 0.0472(10) Uani 1 1 d . . .
H22A H -0.4308 -0.0658 0.0548 0.071 Uiso 1 1 calc R . .
H22B H -0.3109 -0.0939 -0.0481 0.071 Uiso 1 1 calc R . .
H22C H -0.3637 0.0278 0.0227 0.071 Uiso 1 1 calc R . .
C23 C -0.2319(4) -0.2600(3) 0.0819(2) 0.0421(9) Uani 1 1 d . . .
H23A H -0.1697 -0.3017 0.1170 0.063 Uiso 1 1 calc R . .
H23B H -0.1972 -0.2990 0.0135 0.063 Uiso 1 1 calc R . .
H23C H -0.3149 -0.2653 0.1182 0.063 Uiso 1 1 calc R . .
C24 C 0.2632(3) -0.2360(2) 0.0579(2) 0.0178(6) Uani 1 1 d . . .
C25 C 0.3091(3) -0.2451(3) 0.1388(2) 0.0205(6) Uani 1 1 d . . .
C26 C 0.4422(3) -0.3086(3) 0.1198(2) 0.0271(7) Uani 1 1 d . . .
H26 H 0.4751 -0.3168 0.1736 0.033 Uiso 1 1 calc R . .
C27 C 0.5278(3) -0.3599(3) 0.0249(2) 0.0280(7) Uani 1 1 d . . .
H27 H 0.6182 -0.4037 0.0138 0.034 Uiso 1 1 calc R . .
C28 C 0.4805(3) -0.3470(3) -0.0539(2) 0.0260(7) Uani 1 1 d . . .
H28 H 0.5398 -0.3809 -0.1195 0.031 Uiso 1 1 calc R . .
C29 C 0.3492(3) -0.2859(3) -0.0395(2) 0.0203(6) Uani 1 1 d . . .
C30 C 0.2226(3) -0.1864(3) 0.2440(2) 0.0277(7) Uani 1 1 d . . .
H30 H 0.1306 -0.1474 0.2446 0.033 Uiso 1 1 calc R . .
C31 C 0.2565(3) -0.0859(3) 0.2706(2) 0.0410(9) Uani 1 1 d . . .
H31A H 0.3433 -0.1225 0.2769 0.061 Uiso 1 1 calc R . .
H31B H 0.1921 -0.0411 0.3346 0.061 Uiso 1 1 calc R . .
H31C H 0.2558 -0.0299 0.2175 0.061 Uiso 1 1 calc R . .
C32 C 0.2298(3) -0.2794(3) 0.3227(2) 0.0401(9) Uani 1 1 d . . .
H32A H 0.2041 -0.3409 0.3057 0.060 Uiso 1 1 calc R . .
H32B H 0.1707 -0.2377 0.3891 0.060 Uiso 1 1 calc R . .
H32C H 0.3191 -0.3191 0.3237 0.060 Uiso 1 1 calc R . .
C33 C 0.2994(3) -0.2726(3) -0.1278(2) 0.0241(7) Uani 1 1 d . . .
H33 H 0.2334 -0.1868 -0.1217 0.029 Uiso 1 1 calc R . .
C34 C 0.4069(3) -0.2939(3) -0.2294(2) 0.0360(8) Uani 1 1 d . . .
H34A H 0.4508 -0.2407 -0.2303 0.054 Uiso 1 1 calc R . .
H34B H 0.3687 -0.2754 -0.2830 0.054 Uiso 1 1 calc R . .
H34C H 0.4701 -0.3792 -0.2401 0.054 Uiso 1 1 calc R . .
C35 C 0.2311(3) -0.3566(3) -0.1252(2) 0.0375(9) Uani 1 1 d . . .
H35A H 0.2922 -0.4416 -0.1278 0.056 Uiso 1 1 calc R . .
H35B H 0.2013 -0.3456 -0.1832 0.056 Uiso 1 1 calc R . .
H35C H 0.1561 -0.3362 -0.0630 0.056 Uiso 1 1 calc R . .
C36 C 0.5087(4) 0.5417(3) 0.4600(2) 0.0452(9) Uani 1 1 d D . .
H36A H 0.4216 0.5972 0.4578 0.054 Uiso 1 1 calc R . .
H36B H 0.5582 0.4923 0.3945 0.054 Uiso 1 1 calc R . .
C37 C 0.5773(4) 0.6181(3) 0.4711(3) 0.0483(10) Uani 1 1 d D . .
H37A H 0.6644 0.5635 0.4736 0.058 Uiso 1 1 calc R . .
H37B H 0.5273 0.6696 0.5356 0.058 Uiso 1 1 calc R . .
C38 C 0.5934(4) 0.6995(4) 0.3862(3) 0.0645(12) Uani 1 1 d D . .
H38A H 0.6466 0.6490 0.3223 0.097 Uiso 1 1 calc R . .
H38B H 0.6364 0.7482 0.3984 0.097 Uiso 1 1 calc R . .
H38C H 0.5075 0.7538 0.3830 0.097 Uiso 1 1 calc R . .
C10 C 0.2185(11) -0.7172(14) 0.3249(14) 0.050(3) Uani 0.53(3) 1 d PDU A 1
H10D H 0.2262 -0.7947 0.3540 0.074 Uiso 0.53(3) 1 calc PR A 1
H10E H 0.2381 -0.6693 0.3655 0.074 Uiso 0.53(3) 1 calc PR A 1
H10F H 0.2801 -0.7332 0.2560 0.074 Uiso 0.53(3) 1 calc PR A 1
C9A C 0.110(2) -0.7453(16) 0.2536(13) 0.064(5) Uani 0.47(3) 1 d PDU A 2
H9A1 H 0.0386 -0.7227 0.2265 0.096 Uiso 0.47(3) 1 calc PR A 2
H9A2 H 0.1185 -0.8195 0.2883 0.096 Uiso 0.47(3) 1 calc PR A 2
H9A3 H 0.1913 -0.7599 0.1984 0.096 Uiso 0.47(3) 1 calc PR A 2
C11A C -0.035(2) -0.631(3) 0.4205(16) 0.032(5) Uani 0.47(3) 1 d PDU A 2
H11D H -0.1145 -0.6038 0.4037 0.047 Uiso 0.47(3) 1 calc PR A 2
H11E H -0.0440 -0.5704 0.4687 0.047 Uiso 0.47(3) 1 calc PR A 2
H11F H -0.0192 -0.7093 0.4502 0.047 Uiso 0.47(3) 1 calc PR A 2

loop_
_atom_site_aniso_label
_atom_site_aniso_U_11
_atom_site_aniso_U_22
_atom_site_aniso_U_33
_atom_site_aniso_U_23
_atom_site_aniso_U_13
_atom_site_aniso_U_12
Si1 0.0177(5) 0.0209(4) 0.0175(4) 0.0055(3) -0.0055(3) -0.0098(4)
N1 0.0132(13) 0.0192(13) 0.0164(11) 0.0035(10) -0.0045(10) -0.0071(11)
C1 0.0155(16) 0.0194(15) 0.0158(13) 0.0046(11) -0.0059(11) -0.0087(13)
N2 0.0134(13) 0.0190(13) 0.0176(12) 0.0052(10) -0.0051(10) -0.0067(11)
C2 0.0150(16) 0.0185(15) 0.0182(14) 0.0041(12) -0.0062(12) -0.0080(13)
C3 0.0189(17) 0.0185(16) 0.0223(15) 0.0039(12) -0.0043(12) -0.0064(14)
C4 0.0224(18) 0.0241(17) 0.0216(15) 0.0062(13) -0.0021(13) -0.0094(15)
C5 0.0214(18) 0.0192(16) 0.0300(16) 0.0072(13) -0.0096(13) -0.0113(14)
C6 0.0202(18) 0.0185(16) 0.0327(17) 0.0034(13) -0.0039(14) -0.0070(14)
C7 0.0179(17) 0.0233(17) 0.0218(15) 0.0055(13) -0.0014(13) -0.0095(14)
C8 0.027(2) 0.0245(18) 0.043(2) 0.0155(15) -0.0034(16) -0.0087(16)
C9 0.041(6) 0.021(5) 0.040(4) -0.001(3) -0.002(4) -0.015(4)
C10A 0.036(5) 0.043(6) 0.054(7) 0.030(5) -0.003(5) -0.006(4)
C11 0.039(8) 0.032(7) 0.044(7) 0.012(5) -0.018(5) -0.013(5)
C12 0.0129(16) 0.0188(15) 0.0201(14) 0.0059(12) -0.0025(12) -0.0062(13)
C13 0.0210(17) 0.0190(16) 0.0185(14) 0.0059(12) -0.0035(12) -0.0060(14)
C14 0.0230(19) 0.0240(17) 0.0233(16) 0.0038(13) 0.0017(13) -0.0043(15)
C15 0.0174(18) 0.034(2) 0.0371(19) 0.0071(15) 0.0040(14) -0.0095(16)
C16 0.0225(19) 0.039(2) 0.0401(19) 0.0108(15) -0.0114(15) -0.0192(16)
C17 0.0202(18) 0.0245(17) 0.0267(16) 0.0082(13) -0.0073(13) -0.0108(14)
C18 0.0220(18) 0.0358(19) 0.0200(15) -0.0027(14) -0.0057(13) -0.0046(15)
C19 0.059(3) 0.049(2) 0.067(3) 0.023(2) -0.038(2) -0.036(2)
C20 0.091(3) 0.047(2) 0.047(2) 0.0165(19) -0.049(2) -0.032(2)
C21 0.0246(19) 0.043(2) 0.0273(16) 0.0041(14) -0.0087(14) -0.0217(17)
C22 0.052(3) 0.064(3) 0.039(2) 0.0167(19) -0.0289(19) -0.029(2)
C23 0.050(2) 0.046(2) 0.040(2) -0.0014(17) -0.0207(18) -0.025(2)
C24 0.0141(16) 0.0170(15) 0.0218(14) 0.0062(11) -0.0040(12) -0.0083(13)
C25 0.0183(17) 0.0236(16) 0.0212(15) 0.0058(12) -0.0072(12) -0.0103(14)
C26 0.0206(18) 0.0320(18) 0.0291(17) 0.0046(14) -0.0116(14) -0.0088(15)
C27 0.0124(17) 0.0322(18) 0.0333(17) -0.0004(14) -0.0057(14) -0.0046(14)
C28 0.0176(18) 0.0299(18) 0.0226(15) 0.0003(13) 0.0002(13) -0.0076(15)
C29 0.0188(17) 0.0225(16) 0.0193(14) 0.0047(12) -0.0041(12) -0.0106(14)
C30 0.0192(18) 0.041(2) 0.0216(15) 0.0019(14) -0.0082(13) -0.0105(16)
C31 0.042(2) 0.047(2) 0.0318(18) -0.0075(16) -0.0096(17) -0.0170(19)
C32 0.038(2) 0.066(3) 0.0221(17) 0.0103(16) -0.0100(15) -0.029(2)
C33 0.0216(18) 0.0262(17) 0.0195(15) 0.0021(13) -0.0046(13) -0.0068(14)
C34 0.032(2) 0.044(2) 0.0206(16) 0.0029(15) -0.0050(14) -0.0080(17)
C35 0.044(2) 0.047(2) 0.0348(19) 0.0114(16) -0.0215(17) -0.0261(19)
C36 0.052(3) 0.041(2) 0.041(2) 0.0064(16) -0.0182(19) -0.016(2)
C37 0.037(2) 0.046(2) 0.054(2) 0.0072(19) -0.0100(19) -0.014(2)
C38 0.056(3) 0.062(3) 0.071(3) 0.025(2) -0.016(2) -0.027(2)
C10 0.035(5) 0.044(6) 0.069(7) 0.032(5) -0.025(5) -0.014(4)
C9A 0.070(9) 0.034(6) 0.073(7) 0.005(5) 0.001(6) -0.026(7)
C11A 0.037(7) 0.021(7) 0.034(7) 0.020(5) -0.005(5) -0.017(6)

loop_
_atom_type_symbol
_atom_type_description
_atom_type_scat_dispersion_real
_atom_type_scat_dispersion_imag
_atom_type_scat_source
C C 0.0033 0.0016 'International Tables Vol C Tables 4.2.6.8 and 6.1.1.4'
H H 0.0000 0.0000 'International Tables Vol C Tables 4.2.6.8 and 6.1.1.4'
N N 0.0061 0.0033 'International Tables Vol C Tables 4.2.6.8 and 6.1.1.4'
Si Si 0.0817 0.0704 'International Tables Vol C Tables 4.2.6.8 and 6.1.1.4'

loop_
_geom_angle_atom_site_label_1
_geom_angle_atom_site_label_2
_geom_angle_atom_site_label_3
_geom_angle
_geom_angle_site_symmetry_1
_geom_angle_site_symmetry_3
N1 Si1 N2 69.36(10) . .
N1 Si1 Si1 99.44(8) . 2
N2 Si1 Si1 98.68(8) . 2
C1 N1 C12 129.6(2) . .
C1 N1 Si1 93.35(16) . .
C12 N1 Si1 136.39(18) . .
N1 C1 N2 104.0(2) . .
N1 C1 C2 129.1(2) . .
N2 C1 C2 126.8(3) . .
C1 N2 C24 125.9(2) . .
C1 N2 Si1 92.65(17) . .
C24 N2 Si1 132.84(17) . .
C3 C2 C7 116.8(3) . .
C3 C2 C1 122.6(3) . .
C7 C2 C1 120.6(2) . .
C4 C3 C2 121.5(3) . .
C3 C4 C5 122.0(3) . .
C4 C5 C6 116.4(3) . .
C4 C5 C8 123.5(3) . .
C6 C5 C8 120.1(3) . .
C7 C6 C5 122.1(3) . .
C6 C7 C2 121.2(3) . .
C9A C8 C11 114.6(14) . .
C9A C8 C10 86.4(7) . .
C11 C8 C10 111.4(12) . .
C9A C8 C5 113.4(9) . .
C11 C8 C5 115.2(12) . .
C10 C8 C5 112.5(5) . .
C9A C8 C11A 112.3(13) . .
C11 C8 C11A 8(2) . .
C10 C8 C11A 119.3(13) . .
C5 C8 C11A 111.0(12) . .
C9A C8 C10A 110.7(8) . .
C11 C8 C10A 96.2(12) . .
C10 C8 C10A 24.8(5) . .
C5 C8 C10A 104.8(6) . .
C11A C8 C10A 104.0(13) . .
C9A C8 C9 19.5(9) . .
C11 C8 C9 105.9(12) . .
C10 C8 C9 105.8(7) . .
C5 C8 C9 105.1(6) . .
C11A C8 C9 101.4(13) . .
C10A C8 C9 130.1(7) . .
C17 C12 C13 121.4(3) . .
C17 C12 N1 119.5(2) . .
C13 C12 N1 119.0(2) . .
C14 C13 C12 118.1(3) . .
C14 C13 C18 119.5(2) . .
C12 C13 C18 122.4(3) . .
C15 C14 C13 121.3(3) . .
C14 C15 C16 120.0(3) . .
C15 C16 C17 121.3(3) . .
C16 C17 C12 117.9(3) . .
C16 C17 C21 120.4(3) . .
C12 C17 C21 121.6(3) . .
C19 C18 C20 109.4(3) . .
C19 C18 C13 112.9(3) . .
C20 C18 C13 111.8(3) . .
C17 C21 C22 112.4(3) . .
C17 C21 C23 110.7(3) . .
C22 C21 C23 111.1(3) . .
C29 C24 C25 121.2(3) . .
C29 C24 N2 119.0(2) . .
C25 C24 N2 119.8(2) . .
C26 C25 C24 117.8(3) . .
C26 C25 C30 118.5(2) . .
C24 C25 C30 123.7(3) . .
C27 C26 C25 121.8(3) . .
C26 C27 C28 119.3(3) . .
C29 C28 C27 121.6(3) . .
C28 C29 C24 118.4(3) . .
C28 C29 C33 120.6(2) . .
C24 C29 C33 121.0(3) . .
C25 C30 C31 110.3(2) . .
C25 C30 C32 112.3(3) . .
C31 C30 C32 110.8(2) . .
C34 C33 C29 112.5(2) . .
C34 C33 C35 109.9(2) . .
C29 C33 C35 112.1(2) . .
C36 C36 C37 116.1(4) 2_666 .
C36 C37 C38 113.2(3) . .

loop_
_geom_bond_atom_site_label_1
_geom_bond_atom_site_label_2
_geom_bond_distance
_geom_bond_site_symmetry_2
Si1 N1 1.872(2) .
Si1 N2 1.877(2) .
Si1 Si1 2.4885(15) 2
N1 C1 1.346(3) .
N1 C12 1.430(3) .
C1 N2 1.360(3) .
C1 C2 1.464(4) .
N2 C24 1.435(3) .
C2 C3 1.394(4) .
C2 C7 1.400(4) .
C3 C4 1.384(4) .
C4 C5 1.386(4) .
C5 C6 1.399(4) .
C5 C8 1.522(4) .
C6 C7 1.377(4) .
C8 C9A 1.451(14) .
C8 C11 1.506(15) .
C8 C10 1.506(10) .
C8 C11A 1.546(15) .
C8 C10A 1.613(13) .
C8 C9 1.622(11) .
C12 C17 1.402(4) .
C12 C13 1.407(4) .
C13 C14 1.389(4) .
C13 C18 1.523(4) .
C14 C15 1.378(4) .
C15 C16 1.380(4) .
C16 C17 1.394(4) .
C17 C21 1.518(4) .
C18 C19 1.509(4) .
C18 C20 1.518(4) .
C21 C22 1.523(4) .
C21 C23 1.529(4) .
C24 C29 1.404(4) .
C24 C25 1.408(4) .
C25 C26 1.390(4) .
C25 C30 1.514(4) .
C26 C27 1.379(4) .
C27 C28 1.383(4) .
C28 C29 1.381(4) .
C29 C33 1.528(4) .
C30 C31 1.529(4) .
C30 C32 1.530(4) .
C33 C34 1.526(4) .
C33 C35 1.533(4) .
C36 C36 1.489(6) 2_666
C36 C37 1.508(5) .
C37 C38 1.516(5) .
